data_7003902
loop_
_publ_author_name
'Hill, Michael S.'
'Hitchcock, Peter B.'
'Pongtavornpinyo, Ruti'

_publ_section_title
;
 Organoiron compounds derived from the indium &#x2018;carbene
 analogues&#x2019;, [In{N(Ar)C(Me)}2CH] (Ar = dipp = 2,6-iPr2C6H3; =
 Mes = 2,4,6-Me3C6H2)
;
_journal_issue 21
_journal_name_full 'Dalton Transactions'
_journal_page_first 2854
_journal_page_last 2860
_journal_paper_doi 10.1039/b801160e
_journal_year 2008
_chemical_compound_source 'synthesis as described'
_chemical_formula_moiety 'C32 H12 B F24, C23 H31 Fe N2 O'
_chemical_formula_sum 'C55 H43 B F24 Fe N2 O'
_chemical_formula_weight 1270.57
_chemical_name_systematic
;
?
;
_space_group_IT_number 2
_symmetry_cell_setting triclinic
_symmetry_Int_Tables_number 2
_symmetry_space_group_name_Hall '-P 1'
_symmetry_space_group_name_H-M 'P -1'
_atom_sites_solution_hydrogens geom
_atom_sites_solution_primary direct
_atom_sites_solution_secondary difmap
_audit_conform_dict_location ftp://ftp.iucr.org/pub/cif_core.dic
_audit_conform_dict_name cif_core.dic
_audit_conform_dict_version 2.2
_audit_creation_date 2007-06-19T10:16:14-00:00
_audit_creation_method 'WinGX routine CIF_UPDATE'
_cell_angle_alpha 70.248(2)
_cell_angle_beta 70.292(1)
_cell_angle_gamma 81.935(1)
_cell_formula_units_Z 2
_cell_length_a 12.3806(3)
_cell_length_b 14.5771(3)
_cell_length_c 17.6709(4)
_cell_measurement_reflns_used 25566
_cell_measurement_temperature 173(2)
_cell_measurement_theta_max 26.022
_cell_measurement_theta_min 3.395
_cell_measurement_wavelength 0.71073
_cell_volume 2824.43(12)
_computing_cell_refinement 'HKL Scalepack (Otwinowski & Minor 1997)'
_computing_data_collection 'Collect (Nonius BV, 1997-2000)'
_computing_data_reduction 'HKL Denzo and Scalepack (Otwinowski & Minor 1997)'
_computing_molecular_graphics 'Ortep-3 for Windows (Farrugia, 1997)'
_computing_publication_material 'WinGX publication routines (Farrugia, 1999)'
_computing_structure_refinement 'SHELXL-97 (Sheldrick, 1997)'
_computing_structure_solution 'SHELXS-97 (Sheldrick, 1997)'
_diffrn_ambient_temperature 173(2)
_diffrn_detector 'CCD plate'
_diffrn_measured_fraction_theta_full 0.974
_diffrn_measured_fraction_theta_max 0.974
_diffrn_measurement_device '95mm CCD camera on \k-goniostat'
_diffrn_measurement_device_type KappaCCD
_diffrn_measurement_method 'CCD rotation images, thick slices'
_diffrn_orient_matrix_type 'by Nonius Collect from scalepack cell'
_diffrn_orient_matrix_UB_11 0.857165E-1
_diffrn_orient_matrix_UB_12 -0.00333
_diffrn_orient_matrix_UB_13 -0.221553E-1
_diffrn_orient_matrix_UB_21 0.33291E-2
_diffrn_orient_matrix_UB_22 -0.30556E-1
_diffrn_orient_matrix_UB_23 0.590926E-1
_diffrn_orient_matrix_UB_31 -0.30416E-2
_diffrn_orient_matrix_UB_32 -0.661269E-1
_diffrn_orient_matrix_UB_33 -0.44368E-2
_diffrn_radiation_monochromator graphite
_diffrn_radiation_probe x-ray
_diffrn_radiation_type MoK\a
_diffrn_radiation_wavelength 0.71073
_diffrn_reflns_av_R_equivalents 0.0346
_diffrn_reflns_av_unetI/netI 0.036
_diffrn_reflns_limit_h_max 15
_diffrn_reflns_limit_h_min -14
_diffrn_reflns_limit_k_max 17
_diffrn_reflns_limit_k_min -14
_diffrn_reflns_limit_l_max 21
_diffrn_reflns_limit_l_min -16
_diffrn_reflns_number 34257
_diffrn_reflns_theta_full 26.2
_diffrn_reflns_theta_max 26.2
_diffrn_reflns_theta_min 3.43
_diffrn_source 'Enraf Nonius FR590'
_exptl_absorpt_coefficient_mu 0.387
_exptl_absorpt_correction_T_max 0.9638
_exptl_absorpt_correction_T_min 0.8372
_exptl_absorpt_correction_type multi-scan
_exptl_absorpt_process_details
;
[c.f. r.h. blessing, acta cryst. (1995), a51, 33-38]
;
_exptl_crystal_colour brown
_exptl_crystal_density_diffrn 1.494
_exptl_crystal_density_method 'not measured'
_exptl_crystal_description prism
_exptl_crystal_F_000 1284
_exptl_crystal_size_max 0.25
_exptl_crystal_size_mid 0.25
_exptl_crystal_size_min 0.2
_refine_diff_density_max 1.317
_refine_diff_density_min -0.507
_refine_diff_density_rms 0.053
_refine_ls_extinction_method none
_refine_ls_goodness_of_fit_ref 1.037
_refine_ls_hydrogen_treatment mixed
_refine_ls_matrix_type full
_refine_ls_number_parameters 935
_refine_ls_number_reflns 11051
_refine_ls_number_restraints 1722
_refine_ls_restrained_S_all 1.227
_refine_ls_R_factor_all 0.075
_refine_ls_R_factor_gt 0.0561
_refine_ls_shift/su_max 0.001
_refine_ls_shift/su_mean 0
_refine_ls_structure_factor_coef Fsqd
_refine_ls_weighting_details 'calc w=1/[\s^2^(Fo^2^)+(0.0731P)^2^+2.6637P] where P=(Fo^2^+2Fc^2^)/3'
_refine_ls_weighting_scheme calc
_refine_ls_wR_factor_gt 0.1421
_refine_ls_wR_factor_ref 0.1567
_reflns_number_gt 8701
_reflns_number_total 11051
_reflns_threshold_expression >2sigma(I)
_cod_data_source_file b801160e.txt
_cod_data_source_block (5)-jun1207
_cod_original_cell_volume 2824.43(11)
_cod_database_code 7003902

loop_
_symmetry_equiv_pos_as_xyz
'x, y, z'
'-x, -y, -z'

loop_
_atom_site_label
_atom_site_type_symbol
_atom_site_fract_x
_atom_site_fract_y
_atom_site_fract_z
_atom_site_U_iso_or_equiv
_atom_site_adp_type
_atom_site_occupancy
_atom_site_symmetry_multiplicity
_atom_site_calc_flag
_atom_site_refinement_flags
_atom_site_disorder_assembly
_atom_site_disorder_group
Fe Fe 0.75092(4) 0.60842(4) 0.34508(3) 0.04150(16) Uani 1 1 d . . .
O O 0.9067(2) 0.6144(2) 0.43524(18) 0.0622(7) Uani 1 1 d . . .
N1 N 0.8040(2) 0.73409(19) 0.25354(17) 0.0352(6) Uani 1 1 d . . .
N2 N 0.8568(3) 0.5418(2) 0.2702(2) 0.0478(7) Uani 1 1 d . . .
H2X H 0.837(4) 0.490(4) 0.274(3) 0.078(16) Uiso 1 1 d . . .
C1 C 0.9060(3) 0.7484(3) 0.2015(2) 0.0400(7) Uani 1 1 d . . .
C2 C 0.9954(3) 0.6658(3) 0.2040(2) 0.0481(9) Uani 1 1 d . . .
H2A H 1.0589 0.6835 0.15 0.058 Uiso 1 1 calc R . .
H2B H 1.0273 0.66 0.2498 0.058 Uiso 1 1 calc R . .
C3 C 0.9545(3) 0.5688(3) 0.2173(2) 0.0472(9) Uani 1 1 d . . .
C4 C 0.9491(3) 0.8449(3) 0.1375(2) 0.0500(9) Uani 1 1 d . . .
H4A H 0.8881 0.8951 0.1433 0.075 Uiso 1 1 calc R . .
H4B H 0.9716 0.8395 0.0804 0.075 Uiso 1 1 calc R . .
H4C H 1.0156 0.8627 0.1471 0.075 Uiso 1 1 calc R . .
C5 C 1.0338(4) 0.5035(3) 0.1705(3) 0.0659(12) Uani 1 1 d . . .
H5A H 0.9941 0.4442 0.1824 0.099 Uiso 1 1 calc R . .
H5B H 1.1023 0.4861 0.189 0.099 Uiso 1 1 calc R . .
H5C H 1.0566 0.538 0.1095 0.099 Uiso 1 1 calc R . .
C6 C 0.7233(3) 0.8181(2) 0.2522(2) 0.0382(7) Uani 1 1 d . . .
C7 C 0.6517(3) 0.8378(2) 0.2014(2) 0.0399(7) Uani 1 1 d . . .
C8 C 0.5682(3) 0.9129(2) 0.2087(2) 0.0467(8) Uani 1 1 d . . .
H8 H 0.5185 0.9289 0.175 0.056 Uiso 1 1 calc R . .
C9 C 0.5575(3) 0.9637(3) 0.2640(3) 0.0533(10) Uani 1 1 d . . .
H9 H 0.4981 1.0122 0.2699 0.064 Uiso 1 1 calc R . .
C10 C 0.6321(3) 0.9450(3) 0.3109(3) 0.0534(9) Uani 1 1 d . . .
H10 H 0.6247 0.9823 0.3474 0.064 Uiso 1 1 calc R . .
C11 C 0.7180(3) 0.8724(3) 0.3056(2) 0.0459(8) Uani 1 1 d . . .
C12 C 0.6654(3) 0.7870(3) 0.1359(3) 0.0495(9) Uani 1 1 d . . .
H12 H 0.7187 0.7292 0.1462 0.059 Uiso 1 1 calc R . .
C13 C 0.5515(4) 0.7508(4) 0.1420(4) 0.0831(15) Uani 1 1 d . . .
H13A H 0.4994 0.8067 0.1286 0.125 Uiso 1 1 calc R . .
H13B H 0.5166 0.708 0.1995 0.125 Uiso 1 1 calc R . .
H13C H 0.5656 0.7145 0.1017 0.125 Uiso 1 1 calc R . .
C14 C 0.7181(4) 0.8541(4) 0.0477(3) 0.0676(12) Uani 1 1 d . . .
H14A H 0.7294 0.8193 0.0067 0.101 Uiso 1 1 calc R . .
H14B H 0.7923 0.8754 0.0431 0.101 Uiso 1 1 calc R . .
H14C H 0.6669 0.9111 0.0359 0.101 Uiso 1 1 calc R . .
C15 C 0.8044(4) 0.8599(3) 0.3533(3) 0.0604(11) Uani 1 1 d . . .
H15 H 0.8598 0.8059 0.341 0.072 Uiso 1 1 calc R . .
C16 C 0.8725(4) 0.9528(4) 0.3212(4) 0.0795(14) Uani 1 1 d . . .
H16A H 0.9064 0.9709 0.2596 0.119 Uiso 1 1 calc R . .
H16B H 0.9337 0.9411 0.3473 0.119 Uiso 1 1 calc R . .
H16C H 0.8211 1.0058 0.3363 0.119 Uiso 1 1 calc R . .
C17 C 0.7473(5) 0.8315(4) 0.4492(3) 0.0790(14) Uani 1 1 d . . .
H17A H 0.6916 0.8828 0.463 0.119 Uiso 1 1 calc R . .
H17B H 0.806 0.8234 0.477 0.119 Uiso 1 1 calc R . .
H17C H 0.7078 0.77 0.4689 0.119 Uiso 1 1 calc R . .
C18 C 0.6480(4) 0.4880(4) 0.4123(4) 0.0800(15) Uani 1 1 d . . .
H18 H 0.677 0.4228 0.4193 0.096 Uiso 1 1 calc R . .
C19 C 0.6058(4) 0.5441(4) 0.3483(3) 0.0748(13) Uani 1 1 d . . .
H19 H 0.6 0.5244 0.3038 0.09 Uiso 1 1 calc R . .
C20 C 0.5734(3) 0.6337(4) 0.3596(4) 0.0848(19) Uani 1 1 d . . .
H20 H 0.5408 0.6866 0.3245 0.102 Uiso 1 1 calc R . .
C21 C 0.5964(5) 0.6338(5) 0.4313(5) 0.098(2) Uani 1 1 d . . .
H21 H 0.5839 0.6865 0.4539 0.117 Uiso 1 1 calc R . .
C22 C 0.6421(5) 0.5401(6) 0.4638(3) 0.096(2) Uani 1 1 d . . .
H22 H 0.6647 0.5175 0.5135 0.115 Uiso 1 1 calc R . .
C23 C 0.8491(3) 0.6141(3) 0.3967(2) 0.0476(8) Uani 1 1 d . . .
B B 1.3054(3) 0.2415(2) 0.2199(2) 0.0264(6) Uani 1 1 d . . .
C24 C 1.2691(2) 0.29486(19) 0.13395(17) 0.0267(6) Uani 1 1 d . . .
C25 C 1.1626(2) 0.2786(2) 0.12953(19) 0.0300(6) Uani 1 1 d . . .
H25 H 1.1133 0.2326 0.1761 0.036 Uiso 1 1 calc R . .
C26 C 1.1268(3) 0.3276(2) 0.0593(2) 0.0341(7) Uani 1 1 d . A .
C27 C 1.1942(3) 0.3973(2) -0.0090(2) 0.0373(7) Uani 1 1 d . . .
H27 H 1.1698 0.431 -0.057 0.045 Uiso 1 1 calc R . .
C28 C 1.2984(3) 0.4165(2) -0.00510(19) 0.0349(7) Uani 1 1 d . B .
C29 C 1.3352(2) 0.3659(2) 0.06425(18) 0.0302(6) Uani 1 1 d . . .
H29 H 1.4078 0.3799 0.0644 0.036 Uiso 1 1 calc R . .
C30 C 1.0148(3) 0.3049(3) 0.0561(2) 0.0493(9) Uani 1 1 d D . .
C31 C 1.3718(3) 0.4945(3) -0.0759(2) 0.0525(9) Uani 1 1 d D . .
C32 C 1.4450(2) 0.23647(19) 0.20122(17) 0.0271(6) Uani 1 1 d . . .
C33 C 1.4951(3) 0.2481(2) 0.25745(19) 0.0314(6) Uani 1 1 d . . .
H33 H 1.4477 0.2665 0.3052 0.038 Uiso 1 1 calc R . .
C34 C 1.6127(3) 0.2336(2) 0.2453(2) 0.0357(7) Uani 1 1 d . C .
C35 C 1.6841(3) 0.2061(2) 0.1775(2) 0.0388(7) Uani 1 1 d . . .
H35 H 1.7641 0.1956 0.1696 0.047 Uiso 1 1 calc R . .
C36 C 1.6367(3) 0.1940(2) 0.1208(2) 0.0362(7) Uani 1 1 d . D .
C37 C 1.5195(2) 0.2092(2) 0.13269(19) 0.0301(6) Uani 1 1 d . . .
H37 H 1.4893 0.2008 0.0928 0.036 Uiso 1 1 calc R . .
C38 C 1.6619(3) 0.2494(3) 0.3067(2) 0.0514(9) Uani 1 1 d D . .
C39 C 1.7139(3) 0.1664(3) 0.0462(3) 0.0561(10) Uani 1 1 d D . .
C40 C 1.2381(2) 0.3087(2) 0.28055(17) 0.0271(6) Uani 1 1 d . . .
C41 C 1.1300(2) 0.2869(2) 0.34043(18) 0.0316(6) Uani 1 1 d . . .
H41 H 1.0974 0.2266 0.3517 0.038 Uiso 1 1 calc R . .
C42 C 1.0687(2) 0.3509(2) 0.38417(19) 0.0338(7) Uani 1 1 d . E .
C43 C 1.1132(3) 0.4387(2) 0.37121(19) 0.0355(7) Uani 1 1 d . . .
H43 H 1.0716 0.4817 0.4019 0.043 Uiso 1 1 calc R . .
C44 C 1.2205(3) 0.4621(2) 0.31190(19) 0.0326(6) Uani 1 1 d . F .
C45 C 1.2808(2) 0.3986(2) 0.26768(18) 0.0296(6) Uani 1 1 d . . .
H45 H 1.3538 0.4168 0.2271 0.036 Uiso 1 1 calc R . .
C46 C 0.9514(3) 0.3230(3) 0.4450(2) 0.0461(8) Uani 1 1 d D . .
C47 C 1.2715(3) 0.5570(2) 0.2944(2) 0.0440(8) Uani 1 1 d D . .
C48 C 1.2702(2) 0.1266(2) 0.26253(18) 0.0286(6) Uani 1 1 d . . .
C49 C 1.2536(3) 0.0705(2) 0.2176(2) 0.0337(6) Uani 1 1 d . . .
H49 H 1.2551 0.1014 0.1605 0.04 Uiso 1 1 calc R . .
C50 C 1.2347(3) -0.0292(2) 0.2531(2) 0.0393(7) Uani 1 1 d . G .
C51 C 1.2368(3) -0.0782(2) 0.3344(2) 0.0437(8) Uani 1 1 d . . .
H51 H 1.225 -0.1464 0.3585 0.052 Uiso 1 1 calc R . .
C52 C 1.2567(3) -0.0251(2) 0.3799(2) 0.0408(7) Uani 1 1 d . H .
C53 C 1.2704(3) 0.0755(2) 0.34525(19) 0.0346(7) Uani 1 1 d . . .
H53 H 1.2802 0.1105 0.379 0.042 Uiso 1 1 calc R . .
C54 C 1.2154(4) -0.0845(3) 0.2013(3) 0.0587(10) Uani 1 1 d D . .
C55 C 1.2652(4) -0.0761(3) 0.4666(3) 0.0606(11) Uani 1 1 d D . .
F1 F 1.0257(11) 0.2972(10) -0.0191(6) 0.071(3) Uani 0.55(5) 1 d PD A 1
F2 F 0.9359(13) 0.3744(12) 0.0656(11) 0.088(4) Uani 0.55(5) 1 d PD A 1
F3 F 0.9735(13) 0.2243(11) 0.1117(11) 0.110(6) Uani 0.55(5) 1 d PD A 1
F4 F 1.4812(12) 0.4673(18) -0.0973(17) 0.079(5) Uani 0.49(7) 1 d PD B 1
F5 F 1.370(2) 0.5745(14) -0.0553(17) 0.083(5) Uani 0.49(7) 1 d PD B 1
F6 F 1.342(2) 0.524(2) -0.1454(12) 0.104(7) Uani 0.49(7) 1 d PD B 1
F7 F 1.5870(4) 0.2593(11) 0.3775(5) 0.106(4) Uani 0.662(16) 1 d PD C 1
F8 F 1.7211(9) 0.3330(5) 0.2730(5) 0.090(3) Uani 0.662(16) 1 d PD C 1
F9 F 1.7385(7) 0.1852(4) 0.3282(5) 0.080(3) Uani 0.662(16) 1 d PD C 1
F10 F 1.7960(3) 0.1012(3) 0.0642(2) 0.1087(12) Uani 1 1 d D D 1
F11 F 1.6613(2) 0.1249(3) 0.0141(2) 0.1042(12) Uani 1 1 d D D 1
F12 F 1.7705(3) 0.2397(3) -0.0138(2) 0.1306(16) Uani 1 1 d D D 1
F13 F 0.95178(19) 0.23802(18) 0.50399(15) 0.0745(8) Uani 1 1 d D E 1
F14 F 0.87942(17) 0.31565(18) 0.40510(15) 0.0619(6) Uani 1 1 d D E 1
F15 F 0.90119(18) 0.38857(19) 0.48470(15) 0.0678(7) Uani 1 1 d D E 1
F16 F 1.2228(18) 0.6038(13) 0.3484(12) 0.125(6) Uani 0.50(3) 1 d PD F 1
F17 F 1.3795(10) 0.5429(10) 0.2935(13) 0.094(4) Uani 0.50(3) 1 d PD F 1
F18 F 1.2779(14) 0.6171(9) 0.2189(7) 0.084(4) Uani 0.50(3) 1 d PD F 1
F19 F 1.1483(10) -0.0341(10) 0.1554(8) 0.065(3) Uani 0.56(2) 1 d PD G 1
F20 F 1.3181(7) -0.0794(11) 0.1336(7) 0.099(4) Uani 0.56(2) 1 d PD G 1
F21 F 1.189(2) -0.1700(6) 0.2348(9) 0.167(8) Uani 0.56(2) 1 d PD G 1
F22 F 1.3022(17) -0.1684(7) 0.4780(10) 0.059(4) Uani 0.50(6) 1 d PD H 1
F23 F 1.327(3) -0.0310(13) 0.4881(14) 0.125(8) Uani 0.50(6) 1 d PD H 1
F24 F 1.1592(15) -0.0784(17) 0.5200(16) 0.105(6) Uani 0.50(6) 1 d PD H 1
F1A F 1.010(2) 0.3172(18) -0.0203(7) 0.097(6) Uani 0.45(5) 1 d PD A 2
F2A F 0.9290(12) 0.3582(16) 0.090(2) 0.118(7) Uani 0.45(5) 1 d PD A 2
F3A F 0.9843(15) 0.2131(7) 0.0991(10) 0.067(4) Uani 0.45(5) 1 d PD A 2
F4A F 1.4821(11) 0.480(2) -0.0858(14) 0.069(4) Uani 0.51(7) 1 d PD B 2
F5A F 1.344(3) 0.5796(12) -0.0638(19) 0.111(7) Uani 0.51(7) 1 d PD B 2
F6A F 1.360(2) 0.503(3) -0.1499(9) 0.089(5) Uani 0.51(7) 1 d PD B 2
F7A F 1.624(2) 0.1791(12) 0.3782(8) 0.116(9) Uani 0.338(16) 1 d PD C 2
F8A F 1.633(2) 0.3284(9) 0.3195(13) 0.105(8) Uani 0.338(16) 1 d PD C 2
F9A F 1.7728(8) 0.237(3) 0.2817(14) 0.171(13) Uani 0.338(16) 1 d PD C 2
F16A F 1.1944(8) 0.6183(8) 0.3253(9) 0.071(3) Uani 0.50(3) 1 d PD F 2
F17A F 1.3544(15) 0.5516(10) 0.3250(15) 0.118(6) Uani 0.50(3) 1 d PD F 2
F18A F 1.3093(17) 0.6045(10) 0.2138(5) 0.105(6) Uani 0.50(3) 1 d PD F 2
F19A F 1.1795(17) -0.0365(12) 0.1388(11) 0.082(5) Uani 0.44(2) 1 d PD G 2
F20A F 1.3016(6) -0.1443(12) 0.1784(12) 0.091(5) Uani 0.44(2) 1 d PD G 2
F21A F 1.1310(7) -0.1531(6) 0.2534(6) 0.058(3) Uani 0.44(2) 1 d PD G 2
F22A F 1.2846(19) -0.1703(8) 0.4807(12) 0.084(6) Uani 0.50(6) 1 d PD H 2
F23A F 1.3532(12) -0.0431(11) 0.4789(10) 0.066(4) Uani 0.50(6) 1 d PD H 2
F24A F 1.1746(11) -0.0682(15) 0.5308(11) 0.071(3) Uani 0.50(6) 1 d PD H 2

loop_
_atom_site_aniso_label
_atom_site_aniso_U_11
_atom_site_aniso_U_22
_atom_site_aniso_U_33
_atom_site_aniso_U_23
_atom_site_aniso_U_13
_atom_site_aniso_U_12
Fe 0.0395(3) 0.0409(3) 0.0421(3) -0.0138(2) -0.0120(2) 0.0059(2)
O 0.0640(17) 0.084(2) 0.0496(16) -0.0306(15) -0.0297(14) 0.0182(15)
N1 0.0343(14) 0.0391(14) 0.0370(15) -0.0188(11) -0.0134(11) 0.0076(11)
N2 0.058(2) 0.0410(17) 0.053(2) -0.0203(14) -0.0285(16) 0.0138(15)
C1 0.0328(16) 0.0479(19) 0.048(2) -0.0256(16) -0.0147(15) 0.0041(14)
C2 0.0320(17) 0.071(2) 0.045(2) -0.0276(18) -0.0132(15) 0.0151(16)
C3 0.053(2) 0.058(2) 0.0389(19) -0.0237(17) -0.0265(17) 0.0259(17)
C4 0.0412(19) 0.058(2) 0.049(2) -0.0195(18) -0.0068(16) -0.0090(16)
C5 0.076(3) 0.077(3) 0.051(2) -0.037(2) -0.029(2) 0.041(2)
C6 0.0354(16) 0.0329(16) 0.0433(19) -0.0143(14) -0.0085(14) 0.0056(13)
C7 0.0391(17) 0.0305(16) 0.046(2) -0.0099(14) -0.0121(14) 0.0029(13)
C8 0.0427(18) 0.0359(18) 0.054(2) -0.0099(15) -0.0139(16) 0.0075(14)
C9 0.048(2) 0.0372(19) 0.058(2) -0.0126(17) -0.0047(18) 0.0143(15)
C10 0.061(2) 0.042(2) 0.052(2) -0.0232(17) -0.0073(18) 0.0083(17)
C11 0.0471(19) 0.0425(19) 0.050(2) -0.0233(16) -0.0118(16) 0.0052(15)
C12 0.054(2) 0.044(2) 0.063(2) -0.0250(18) -0.0332(19) 0.0154(16)
C13 0.080(3) 0.085(3) 0.115(4) -0.050(3) -0.049(3) -0.004(3)
C14 0.080(3) 0.076(3) 0.053(3) -0.030(2) -0.026(2) 0.015(2)
C15 0.064(2) 0.064(3) 0.073(3) -0.046(2) -0.028(2) 0.016(2)
C16 0.073(3) 0.092(4) 0.102(4) -0.063(3) -0.031(3) 0.001(3)
C17 0.108(4) 0.083(3) 0.067(3) -0.044(3) -0.041(3) 0.018(3)
C18 0.058(3) 0.053(3) 0.108(4) -0.005(3) -0.020(3) -0.005(2)
C19 0.049(2) 0.099(4) 0.084(3) -0.035(3) -0.019(2) -0.014(2)
C20 0.031(2) 0.064(3) 0.106(4) 0.020(3) -0.001(2) 0.0013(19)
C21 0.059(3) 0.112(5) 0.115(5) -0.075(4) 0.035(3) -0.035(3)
C22 0.067(3) 0.142(6) 0.051(3) 0.011(3) -0.011(2) -0.042(4)
C23 0.048(2) 0.054(2) 0.0373(19) -0.0188(16) -0.0113(16) 0.0137(16)
B 0.0272(15) 0.0254(15) 0.0248(16) -0.0049(12) -0.0087(12) -0.0007(12)
C24 0.0299(14) 0.0251(14) 0.0247(14) -0.0080(11) -0.0088(11) 0.0020(11)
C25 0.0280(14) 0.0286(14) 0.0305(16) -0.0066(12) -0.0085(12) 0.0000(11)
C26 0.0332(15) 0.0347(16) 0.0381(17) -0.0113(13) -0.0172(13) 0.0028(12)
C27 0.0478(18) 0.0321(16) 0.0342(17) -0.0063(13) -0.0223(14) 0.0052(13)
C28 0.0437(17) 0.0273(15) 0.0302(16) -0.0025(12) -0.0134(13) -0.0011(12)
C29 0.0310(14) 0.0278(14) 0.0289(15) -0.0053(12) -0.0085(12) -0.0026(11)
C30 0.0412(19) 0.054(2) 0.056(2) -0.0106(19) -0.0267(18) 0.0007(17)
C31 0.064(3) 0.044(2) 0.041(2) 0.0035(16) -0.0189(19) -0.0103(18)
C32 0.0290(14) 0.0238(13) 0.0250(14) -0.0024(11) -0.0091(11) -0.0016(11)
C33 0.0348(15) 0.0289(15) 0.0284(15) -0.0043(12) -0.0129(12) 0.0014(12)
C34 0.0367(16) 0.0305(15) 0.0409(18) -0.0056(13) -0.0198(14) 0.0009(12)
C35 0.0287(15) 0.0333(16) 0.052(2) -0.0079(14) -0.0153(14) 0.0013(12)
C36 0.0307(15) 0.0322(16) 0.0419(18) -0.0125(13) -0.0060(13) 0.0002(12)
C37 0.0311(15) 0.0279(14) 0.0314(16) -0.0090(12) -0.0101(12) -0.0006(11)
C38 0.054(2) 0.055(2) 0.054(2) -0.0130(19) -0.0348(19) 0.0037(18)
C39 0.0371(19) 0.068(3) 0.062(3) -0.034(2) -0.0023(18) 0.0010(18)
C40 0.0265(13) 0.0296(14) 0.0222(14) -0.0033(11) -0.0088(11) -0.0002(11)
C41 0.0302(15) 0.0322(15) 0.0288(15) -0.0033(12) -0.0108(12) -0.0017(12)
C42 0.0280(15) 0.0413(17) 0.0260(15) -0.0054(12) -0.0070(12) 0.0025(12)
C43 0.0346(16) 0.0405(17) 0.0295(16) -0.0128(13) -0.0089(13) 0.0071(13)
C44 0.0333(15) 0.0347(16) 0.0294(16) -0.0093(12) -0.0109(12) 0.0014(12)
C45 0.0269(14) 0.0318(15) 0.0273(15) -0.0072(12) -0.0069(11) -0.0007(11)
C46 0.0333(17) 0.052(2) 0.0395(19) -0.0070(16) -0.0038(14) 0.0027(15)
C47 0.0452(19) 0.0406(19) 0.048(2) -0.0212(16) -0.0086(16) -0.0020(15)
C48 0.0263(14) 0.0303(15) 0.0268(15) -0.0065(11) -0.0080(11) -0.0006(11)
C49 0.0376(16) 0.0328(16) 0.0313(16) -0.0091(12) -0.0135(13) 0.0018(12)
C50 0.0459(18) 0.0356(17) 0.0424(19) -0.0155(14) -0.0180(15) -0.0008(14)
C51 0.058(2) 0.0300(16) 0.043(2) -0.0071(14) -0.0179(16) -0.0070(14)
C52 0.054(2) 0.0320(16) 0.0330(17) -0.0035(13) -0.0148(15) -0.0061(14)
C53 0.0449(17) 0.0295(15) 0.0297(16) -0.0065(12) -0.0132(13) -0.0045(13)
C54 0.076(3) 0.052(2) 0.063(3) -0.029(2) -0.033(2) 0.005(2)
C55 0.106(4) 0.036(2) 0.039(2) -0.0018(17) -0.027(2) -0.014(2)
F1 0.063(4) 0.099(5) 0.094(7) -0.065(7) -0.049(4) 0.014(5)
F2 0.060(6) 0.110(7) 0.135(7) -0.074(5) -0.067(5) 0.053(5)
F3 0.059(6) 0.140(12) 0.105(7) 0.047(7) -0.057(5) -0.058(7)
F4 0.066(8) 0.069(6) 0.065(8) -0.002(5) 0.016(6) -0.020(5)
F5 0.121(10) 0.045(7) 0.079(7) -0.003(5) -0.030(8) -0.037(5)
F6 0.132(12) 0.104(10) 0.063(10) 0.052(7) -0.066(10) -0.069(9)
F7 0.060(3) 0.219(13) 0.078(4) -0.091(6) -0.033(3) 0.011(4)
F8 0.133(7) 0.071(4) 0.096(5) -0.008(3) -0.079(5) -0.033(4)
F9 0.106(6) 0.067(3) 0.105(5) -0.036(3) -0.088(5) 0.040(3)
F10 0.0752(19) 0.138(3) 0.120(3) -0.079(2) -0.0242(18) 0.0569(19)
F11 0.0647(17) 0.179(3) 0.102(2) -0.110(3) -0.0055(16) 0.0055(19)
F12 0.145(3) 0.100(2) 0.079(2) -0.0337(19) 0.065(2) -0.027(2)
F13 0.0448(12) 0.0751(16) 0.0539(14) 0.0196(12) 0.0063(10) 0.0003(11)
F14 0.0335(10) 0.0808(16) 0.0625(14) -0.0137(12) -0.0091(10) -0.0108(10)
F15 0.0427(12) 0.0869(17) 0.0592(15) -0.0326(13) 0.0107(10) 0.0023(11)
F16 0.143(11) 0.119(10) 0.104(8) -0.094(8) 0.064(7) -0.078(8)
F17 0.056(4) 0.062(5) 0.195(11) -0.064(6) -0.052(6) -0.009(3)
F18 0.123(7) 0.041(4) 0.092(8) 0.019(5) -0.071(7) -0.025(4)
F19 0.072(4) 0.069(5) 0.081(7) -0.029(4) -0.050(4) -0.009(3)
F20 0.117(5) 0.122(8) 0.117(7) -0.094(6) -0.071(5) 0.042(5)
F21 0.40(3) 0.026(3) 0.135(11) -0.014(5) -0.165(15) -0.022(10)
F22 0.102(7) 0.030(5) 0.051(6) -0.009(5) -0.040(5) 0.014(5)
F23 0.30(2) 0.036(5) 0.083(8) 0.006(5) -0.132(12) -0.023(8)
F24 0.190(15) 0.075(6) 0.036(6) -0.008(5) -0.024(7) -0.013(7)
F1A 0.098(10) 0.129(10) 0.063(7) 0.026(7) -0.061(7) -0.055(8)
F2A 0.032(5) 0.141(12) 0.234(19) -0.125(13) -0.048(8) 0.016(6)
F3A 0.061(6) 0.045(6) 0.106(9) -0.017(6) -0.046(6) -0.011(4)
F4A 0.063(7) 0.074(8) 0.047(5) 0.022(5) -0.020(6) -0.034(5)
F5A 0.136(13) 0.026(5) 0.113(14) 0.005(5) 0.012(8) -0.013(6)
F6A 0.116(8) 0.108(11) 0.025(5) 0.015(6) -0.019(5) -0.042(7)
F7A 0.20(2) 0.108(11) 0.069(8) 0.014(7) -0.101(12) -0.053(11)
F8A 0.20(2) 0.064(7) 0.119(15) -0.060(9) -0.130(16) 0.050(10)
F9A 0.048(6) 0.38(4) 0.151(18) -0.14(2) -0.053(9) -0.002(13)
F16A 0.057(4) 0.044(4) 0.119(7) -0.051(4) -0.016(5) 0.005(3)
F17A 0.131(11) 0.052(5) 0.237(15) -0.042(7) -0.148(12) 0.013(5)
F18A 0.164(11) 0.062(6) 0.059(6) -0.034(5) 0.041(7) -0.057(6)
F19A 0.162(14) 0.049(6) 0.050(5) -0.002(4) -0.053(8) -0.034(7)
F20A 0.055(4) 0.106(10) 0.159(12) -0.110(10) -0.033(5) 0.023(5)
F21A 0.080(6) 0.044(5) 0.062(4) -0.016(3) -0.027(3) -0.028(3)
F22A 0.139(11) 0.046(7) 0.069(8) 0.024(6) -0.060(7) -0.042(8)
F23A 0.093(10) 0.053(6) 0.063(5) 0.008(4) -0.053(5) -0.025(4)
F24A 0.095(8) 0.086(8) 0.024(4) -0.016(4) -0.013(4) 0.005(5)

loop_
_atom_type_symbol
_atom_type_description
_atom_type_scat_dispersion_real
_atom_type_scat_dispersion_imag
_atom_type_scat_source
C C 0.0033 0.0016 'International Tables Vol C Tables 4.2.6.8 and 6.1.1.4'
H H 0 0 'International Tables Vol C Tables 4.2.6.8 and 6.1.1.4'
B B 0.0013 0.0007 'International Tables Vol C Tables 4.2.6.8 and 6.1.1.4'
F F 0.0171 0.0103 'International Tables Vol C Tables 4.2.6.8 and 6.1.1.4'
Fe Fe 0.3463 0.8444 'International Tables Vol C Tables 4.2.6.8 and 6.1.1.4'
N N 0.0061 0.0033 'International Tables Vol C Tables 4.2.6.8 and 6.1.1.4'
O O 0.0106 0.006 'International Tables Vol C Tables 4.2.6.8 and 6.1.1.4'

loop_
_geom_angle_atom_site_label_1
_geom_angle_atom_site_label_2
_geom_angle_atom_site_label_3
_geom_angle
_geom_angle_site_symmetry_1
_geom_angle_site_symmetry_3
_geom_angle_publ_flag
C23 Fe N2 95.36(15) . . ?
C23 Fe N1 92.36(15) . . ?
N2 Fe N1 87.42(13) . . ?
C23 Fe C22 86.8(2) . . ?
N2 Fe C22 124.9(3) . . ?
N1 Fe C22 147.6(3) . . ?
C23 Fe C18 111.3(2) . . ?
N2 Fe C18 92.8(2) . . ?
N1 Fe C18 156.19(18) . . ?
C22 Fe C18 38.0(2) . . ?
C23 Fe C21 100.5(2) . . ?
N2 Fe C21 156.30(19) . . ?
N1 Fe C21 109.3(2) . . ?
C22 Fe C21 39.7(3) . . ?
C18 Fe C21 65.0(2) . . ?
C23 Fe C19 148.7(2) . . ?
N2 Fe C19 93.06(18) . . ?
N1 Fe C19 118.08(17) . . ?
C22 Fe C19 63.9(2) . . ?
C18 Fe C19 38.1(2) . . ?
C21 Fe C19 64.5(2) . . ?
C23 Fe C20 138.6(2) . . ?
N2 Fe C20 125.2(2) . . ?
N1 Fe C20 96.79(14) . . ?
C22 Fe C20 64.6(2) . . ?
C18 Fe C20 63.86(19) . . ?
C21 Fe C20 38.6(2) . . ?
C19 Fe C20 37.8(2) . . ?
C1 N1 C6 117.9(3) . . ?
C1 N1 Fe 124.8(2) . . ?
C6 N1 Fe 117.0(2) . . ?
C3 N2 Fe 128.3(3) . . ?
C3 N2 H2X 116(4) . . ?
Fe N2 H2X 116(4) . . ?
N1 C1 C4 125.0(3) . . ?
N1 C1 C2 120.1(3) . . ?
C4 C1 C2 114.8(3) . . ?
C3 C2 C1 115.9(3) . . ?
C3 C2 H2A 108.3 . . ?
C1 C2 H2A 108.3 . . ?
C3 C2 H2B 108.3 . . ?
C1 C2 H2B 108.3 . . ?
H2A C2 H2B 107.4 . . ?
N2 C3 C2 119.3(3) . . ?
N2 C3 C5 122.3(4) . . ?
C2 C3 C5 118.3(4) . . ?
C1 C4 H4A 109.5 . . ?
C1 C4 H4B 109.5 . . ?
H4A C4 H4B 109.5 . . ?
C1 C4 H4C 109.5 . . ?
H4A C4 H4C 109.5 . . ?
H4B C4 H4C 109.5 . . ?
C3 C5 H5A 109.5 . . ?
C3 C5 H5B 109.5 . . ?
H5A C5 H5B 109.5 . . ?
C3 C5 H5C 109.5 . . ?
H5A C5 H5C 109.5 . . ?
H5B C5 H5C 109.5 . . ?
C7 C6 C11 123.0(3) . . ?
C7 C6 N1 119.2(3) . . ?
C11 C6 N1 117.7(3) . . ?
C6 C7 C8 117.0(3) . . ?
C6 C7 C12 123.5(3) . . ?
C8 C7 C12 119.3(3) . . ?
C9 C8 C7 120.9(3) . . ?
C9 C8 H8 119.5 . . ?
C7 C8 H8 119.5 . . ?
C8 C9 C10 120.7(3) . . ?
C8 C9 H9 119.6 . . ?
C10 C9 H9 119.6 . . ?
C9 C10 C11 121.2(4) . . ?
C9 C10 H10 119.4 . . ?
C11 C10 H10 119.4 . . ?
C10 C11 C6 117.0(3) . . ?
C10 C11 C15 119.2(3) . . ?
C6 C11 C15 123.6(3) . . ?
C14 C12 C7 110.6(3) . . ?
C14 C12 C13 109.4(4) . . ?
C7 C12 C13 112.6(3) . . ?
C14 C12 H12 108 . . ?
C7 C12 H12 108 . . ?
C13 C12 H12 108 . . ?
C12 C13 H13A 109.5 . . ?
C12 C13 H13B 109.5 . . ?
H13A C13 H13B 109.5 . . ?
C12 C13 H13C 109.5 . . ?
H13A C13 H13C 109.5 . . ?
H13B C13 H13C 109.5 . . ?
C12 C14 H14A 109.5 . . ?
C12 C14 H14B 109.5 . . ?
H14A C14 H14B 109.5 . . ?
C12 C14 H14C 109.5 . . ?
H14A C14 H14C 109.5 . . ?
H14B C14 H14C 109.5 . . ?
C11 C15 C17 112.4(4) . . ?
C11 C15 C16 110.4(4) . . ?
C17 C15 C16 110.7(4) . . ?
C11 C15 H15 107.7 . . ?
C17 C15 H15 107.7 . . ?
C16 C15 H15 107.7 . . ?
C15 C16 H16A 109.5 . . ?
C15 C16 H16B 109.5 . . ?
H16A C16 H16B 109.5 . . ?
C15 C16 H16C 109.5 . . ?
H16A C16 H16C 109.5 . . ?
H16B C16 H16C 109.5 . . ?
C15 C17 H17A 109.5 . . ?
C15 C17 H17B 109.5 . . ?
H17A C17 H17B 109.5 . . ?
C15 C17 H17C 109.5 . . ?
H17A C17 H17C 109.5 . . ?
H17B C17 H17C 109.5 . . ?
C22 C18 C19 109.2(5) . . ?
C22 C18 Fe 70.6(3) . . ?
C19 C18 Fe 72.5(3) . . ?
C22 C18 H18 125.4 . . ?
C19 C18 H18 125.4 . . ?
Fe C18 H18 123.1 . . ?
C18 C19 C20 108.0(5) . . ?
C18 C19 Fe 69.4(3) . . ?
C20 C19 Fe 71.2(3) . . ?
C18 C19 H19 126 . . ?
C20 C19 H19 126 . . ?
Fe C19 H19 125.1 . . ?
C19 C20 C21 108.4(5) . . ?
C19 C20 Fe 71.0(2) . . ?
C21 C20 Fe 69.3(3) . . ?
C19 C20 H20 125.8 . . ?
C21 C20 H20 125.8 . . ?
Fe C20 H20 125.5 . . ?
C20 C21 C22 106.1(5) . . ?
C20 C21 Fe 72.1(3) . . ?
C22 C21 Fe 69.5(3) . . ?
C20 C21 H21 127 . . ?
C22 C21 H21 127 . . ?
Fe C21 H21 123.2 . . ?
C18 C22 C21 108.3(5) . . ?
C18 C22 Fe 71.4(3) . . ?
C21 C22 Fe 70.8(3) . . ?
C18 C22 H22 125.9 . . ?
C21 C22 H22 125.9 . . ?
Fe C22 H22 123.6 . . ?
O C23 Fe 175.1(4) . . ?
C40 B C24 102.9(2) . . ?
C40 B C48 113.3(2) . . ?
C24 B C48 112.4(2) . . ?
C40 B C32 112.7(2) . . ?
C24 B C32 112.4(2) . . ?
C48 B C32 103.4(2) . . ?
C29 C24 C25 115.6(3) . . ?
C29 C24 B 123.0(2) . . ?
C25 C24 B 121.1(2) . . ?
C26 C25 C24 122.2(3) . . ?
C26 C25 H25 118.9 . . ?
C24 C25 H25 118.9 . . ?
C27 C26 C25 121.0(3) . . ?
C27 C26 C30 118.8(3) . . ?
C25 C26 C30 120.2(3) . . ?
C26 C27 C28 117.9(3) . . ?
C26 C27 H27 121.1 . . ?
C28 C27 H27 121.1 . . ?
C27 C28 C29 121.1(3) . . ?
C27 C28 C31 119.7(3) . . ?
C29 C28 C31 119.2(3) . . ?
C28 C29 C24 122.2(3) . . ?
C28 C29 H29 118.9 . . ?
C24 C29 H29 118.9 . . ?
F3 C30 F2 107.9(9) . . ?
F2A C30 F1A 106.0(9) . . ?
F2A C30 F3A 104.7(10) . . ?
F2 C30 F3A 117.8(12) . . ?
F1A C30 F3A 104.2(8) . . ?
F3 C30 F1 106.8(9) . . ?
F2 C30 F1 104.9(7) . . ?
F3 C30 C26 113.2(6) . . ?
F2A C30 C26 112.2(8) . . ?
F2 C30 C26 112.7(8) . . ?
F1A C30 C26 115.2(9) . . ?
F3A C30 C26 113.5(8) . . ?
F1 C30 C26 111.0(6) . . ?
F5A C31 F4A 106.5(12) . . ?
F6 C31 F4 106.7(11) . . ?
F5A C31 F6A 107.1(11) . . ?
F4A C31 F6A 106.0(10) . . ?
F6 C31 F5 105.6(11) . . ?
F4 C31 F5 104.2(11) . . ?
F5A C31 C28 111.0(12) . . ?
F4A C31 C28 114.1(9) . . ?
F6 C31 C28 114.4(11) . . ?
F4 C31 C28 112.5(11) . . ?
F6A C31 C28 111.7(11) . . ?
F5 C31 C28 112.6(13) . . ?
C37 C32 C33 116.1(3) . . ?
C37 C32 B 121.1(2) . . ?
C33 C32 B 122.4(3) . . ?
C34 C33 C32 121.8(3) . . ?
C34 C33 H33 119.1 . . ?
C32 C33 H33 119.1 . . ?
C35 C34 C33 120.9(3) . . ?
C35 C34 C38 119.7(3) . . ?
C33 C34 C38 119.4(3) . . ?
C34 C35 C36 118.5(3) . . ?
C34 C35 H35 120.8 . . ?
C36 C35 H35 120.8 . . ?
C35 C36 C37 120.6(3) . . ?
C35 C36 C39 118.8(3) . . ?
C37 C36 C39 120.7(3) . . ?
C36 C37 C32 122.2(3) . . ?
C36 C37 H37 118.9 . . ?
C32 C37 H37 118.9 . . ?
F8A C38 F9A 111.8(10) . . ?
F8A C38 F7A 109.0(9) . . ?
F9A C38 F7A 105.8(9) . . ?
F9 C38 F7 106.7(5) . . ?
F9 C38 F8 101.8(5) . . ?
F7 C38 F8 103.2(5) . . ?
F8A C38 C34 113.6(5) . . ?
F9 C38 C34 115.5(4) . . ?
F9A C38 C34 109.6(7) . . ?
F7A C38 C34 106.4(5) . . ?
F7 C38 C34 116.2(3) . . ?
F8 C38 C34 111.8(4) . . ?
F12 C39 F11 108.8(4) . . ?
F12 C39 F10 103.8(4) . . ?
F11 C39 F10 103.8(4) . . ?
F12 C39 C36 113.0(3) . . ?
F11 C39 C36 113.6(3) . . ?
F10 C39 C36 113.1(4) . . ?
C41 C40 C45 115.8(3) . . ?
C41 C40 B 123.0(3) . . ?
C45 C40 B 120.8(2) . . ?
C42 C41 C40 121.9(3) . . ?
C42 C41 H41 119.1 . . ?
C40 C41 H41 119.1 . . ?
C43 C42 C41 121.3(3) . . ?
C43 C42 C46 120.5(3) . . ?
C41 C42 C46 118.2(3) . . ?
C42 C43 C44 117.9(3) . . ?
C42 C43 H43 121.1 . . ?
C44 C43 H43 121.1 . . ?
C43 C44 C45 120.6(3) . . ?
C43 C44 C47 120.0(3) . . ?
C45 C44 C47 119.4(3) . . ?
C44 C45 C40 122.5(3) . . ?
C44 C45 H45 118.7 . . ?
C40 C45 H45 118.7 . . ?
F13 C46 F15 107.2(3) . . ?
F13 C46 F14 106.7(3) . . ?
F15 C46 F14 105.1(3) . . ?
F13 C46 C42 112.8(3) . . ?
F15 C46 C42 113.2(3) . . ?
F14 C46 C42 111.3(3) . . ?
F17A C47 F18A 107.0(9) . . ?
F16 C47 F18 107.8(9) . . ?
F16 C47 F17 105.4(9) . . ?
F18 C47 F17 103.6(8) . . ?
F17A C47 F16A 105.4(9) . . ?
F18A C47 F16A 103.3(7) . . ?
F17A C47 C44 115.5(7) . . ?
F16 C47 C44 116.1(7) . . ?
F18A C47 C44 112.8(7) . . ?
F18 C47 C44 112.8(6) . . ?
F17 C47 C44 110.1(6) . . ?
F16A C47 C44 111.8(6) . . ?
C49 C48 C53 115.5(3) . . ?
C49 C48 B 123.7(3) . . ?
C53 C48 B 120.3(3) . . ?
C48 C49 C50 122.5(3) . . ?
C48 C49 H49 118.8 . . ?
C50 C49 H49 118.8 . . ?
C51 C50 C49 121.0(3) . . ?
C51 C50 C54 119.5(3) . . ?
C49 C50 C54 119.5(3) . . ?
C50 C51 C52 117.9(3) . . ?
C50 C51 H51 121 . . ?
C52 C51 H51 121 . . ?
C51 C52 C53 120.8(3) . . ?
C51 C52 C55 119.6(3) . . ?
C53 C52 C55 119.6(3) . . ?
C52 C53 C48 122.3(3) . . ?
C52 C53 H53 118.9 . . ?
C48 C53 H53 118.9 . . ?
F19A C54 F20A 110.3(10) . . ?
F21 C54 F19 111.7(9) . . ?
F19A C54 F21A 104.5(9) . . ?
F20A C54 F21A 99.3(7) . . ?
F21 C54 F20 108.2(8) . . ?
F19 C54 F20 97.3(7) . . ?
F21 C54 C50 119.3(6) . . ?
F19A C54 C50 117.8(10) . . ?
F20A C54 C50 114.2(5) . . ?
F19 C54 C50 111.6(8) . . ?
F21A C54 C50 108.7(5) . . ?
F20 C54 C50 106.2(5) . . ?
F22A C55 F24A 104.8(10) . . ?
F23 C55 F22 109.6(10) . . ?
F23 C55 F24 107.3(9) . . ?
F22 C55 F24 106.3(9) . . ?
F22A C55 F23A 105.9(9) . . ?
F24A C55 F23A 104.5(9) . . ?
F23 C55 C52 113.1(8) . . ?
F22A C55 C52 112.3(9) . . ?
F24A C55 C52 116.7(9) . . ?
F22 C55 C52 113.3(7) . . ?
F24 C55 C52 106.7(13) . . ?
F23A C55 C52 111.7(7) . . ?

loop_
_geom_bond_atom_site_label_1
_geom_bond_atom_site_label_2
_geom_bond_distance
_geom_bond_site_symmetry_2
_geom_bond_publ_flag
Fe C23 1.774(4) . ?
Fe N2 1.938(3) . ?
Fe N1 2.006(3) . ?
Fe C22 2.066(5) . ?
Fe C18 2.076(5) . ?
Fe C21 2.082(5) . ?
Fe C19 2.116(4) . ?
Fe C20 2.118(4) . ?
O C23 1.141(4) . ?
N1 C1 1.283(4) . ?
N1 C6 1.466(4) . ?
N2 C3 1.269(5) . ?
N2 H2X 0.80(5) . ?
C1 C4 1.506(5) . ?
C1 C2 1.517(5) . ?
C2 C3 1.486(6) . ?
C2 H2A 0.99 . ?
C2 H2B 0.99 . ?
C3 C5 1.509(5) . ?
C4 H4A 0.98 . ?
C4 H4B 0.98 . ?
C4 H4C 0.98 . ?
C5 H5A 0.98 . ?
C5 H5B 0.98 . ?
C5 H5C 0.98 . ?
C6 C7 1.402(5) . ?
C6 C11 1.405(5) . ?
C7 C8 1.404(5) . ?
C7 C12 1.527(5) . ?
C8 C9 1.376(6) . ?
C8 H8 0.95 . ?
C9 C10 1.381(6) . ?
C9 H9 0.95 . ?
C10 C11 1.394(5) . ?
C10 H10 0.95 . ?
C11 C15 1.528(5) . ?
C12 C14 1.508(6) . ?
C12 C13 1.532(6) . ?
C12 H12 1 . ?
C13 H13A 0.98 . ?
C13 H13B 0.98 . ?
C13 H13C 0.98 . ?
C14 H14A 0.98 . ?
C14 H14B 0.98 . ?
C14 H14C 0.98 . ?
C15 C17 1.530(7) . ?
C15 C16 1.532(7) . ?
C15 H15 1 . ?
C16 H16A 0.98 . ?
C16 H16B 0.98 . ?
C16 H16C 0.98 . ?
C17 H17A 0.98 . ?
C17 H17B 0.98 . ?
C17 H17C 0.98 . ?
C18 C22 1.348(9) . ?
C18 C19 1.370(7) . ?
C18 H18 0.95 . ?
C19 C20 1.373(8) . ?
C19 H19 0.95 . ?
C20 C21 1.390(9) . ?
C20 H20 0.95 . ?
C21 C22 1.410(9) . ?
C21 H21 0.95 . ?
C22 H22 0.95 . ?
B C40 1.637(4) . ?
B C24 1.637(4) . ?
B C48 1.641(4) . ?
B C32 1.642(4) . ?
C24 C29 1.398(4) . ?
C24 C25 1.405(4) . ?
C25 C26 1.388(4) . ?
C25 H25 0.95 . ?
C26 C27 1.384(5) . ?
C26 C30 1.494(4) . ?
C27 C28 1.386(5) . ?
C27 H27 0.95 . ?
C28 C29 1.388(4) . ?
C28 C31 1.498(5) . ?
C29 H29 0.95 . ?
C30 F3 1.288(9) . ?
C30 F2A 1.317(11) . ?
C30 F2 1.318(9) . ?
C30 F1A 1.319(11) . ?
C30 F3A 1.331(10) . ?
C30 F1 1.331(8) . ?
C31 F5A 1.309(11) . ?
C31 F4A 1.313(11) . ?
C31 F6 1.314(12) . ?
C31 F4 1.319(12) . ?
C31 F6A 1.330(11) . ?
C31 F5 1.330(11) . ?
C32 C37 1.394(4) . ?
C32 C33 1.400(4) . ?
C33 C34 1.394(4) . ?
C33 H33 0.95 . ?
C34 C35 1.375(5) . ?
C34 C38 1.501(5) . ?
C35 C36 1.387(5) . ?
C35 H35 0.95 . ?
C36 C37 1.391(4) . ?
C36 C39 1.488(5) . ?
C37 H37 0.95 . ?
C38 F8A 1.229(8) . ?
C38 F9 1.293(5) . ?
C38 F9A 1.300(10) . ?
C38 F7A 1.314(9) . ?
C38 F7 1.322(6) . ?
C38 F8 1.357(6) . ?
C39 F12 1.304(5) . ?
C39 F11 1.305(5) . ?
C39 F10 1.334(5) . ?
C40 C41 1.396(4) . ?
C40 C45 1.399(4) . ?
C41 C42 1.393(4) . ?
C41 H41 0.95 . ?
C42 C43 1.381(5) . ?
C42 C46 1.499(4) . ?
C43 C44 1.388(4) . ?
C43 H43 0.95 . ?
C44 C45 1.389(4) . ?
C44 C47 1.494(4) . ?
C45 H45 0.95 . ?
C46 F13 1.322(4) . ?
C46 F15 1.336(4) . ?
C46 F14 1.343(4) . ?
C47 F17A 1.293(9) . ?
C47 F16 1.295(9) . ?
C47 F18A 1.305(9) . ?
C47 F18 1.308(9) . ?
C47 F17 1.319(9) . ?
C47 F16A 1.321(8) . ?
C48 C49 1.393(4) . ?
C48 C53 1.399(4) . ?
C49 C50 1.393(4) . ?
C49 H49 0.95 . ?
C50 C51 1.379(5) . ?
C50 C54 1.499(5) . ?
C51 C52 1.384(5) . ?
C51 H51 0.95 . ?
C52 C53 1.395(4) . ?
C52 C55 1.492(5) . ?
C53 H53 0.95 . ?
C54 F21 1.223(9) . ?
C54 F19A 1.277(12) . ?
C54 F20A 1.322(8) . ?
C54 F19 1.330(9) . ?
C54 F21A 1.401(8) . ?
C54 F20 1.412(9) . ?
C55 F23 1.294(11) . ?
C55 F22A 1.312(11) . ?
C55 F24A 1.324(11) . ?
C55 F22 1.330(9) . ?
C55 F24 1.330(11) . ?
C55 F23A 1.357(9) . ?
